data_4310133
loop_
_publ_author_name
'Mathivathani Kandiah'
'G. Sean McGrady'
'Andreas Decken'
'Peter Sirsch'

_publ_contact_author_address
;Department of Chemistry
University of New Brunswick
Fredericton, NB
E3B 6E2
Canada
;
_publ_contact_author_email adecken@unb.ca
_publ_contact_author_fax '(506) 453-4981'
_publ_contact_author_name 'Andreas Decken'
_publ_contact_author_phone '(506) 453-4875'
_publ_section_title
;
[(Triphos)Ni(\h2-BH4)]: An Unusual Nickel(I) Borohydride Complex
;
_journal_name_full 'Inorganic Chemistry'
_journal_page_first 8650
_journal_page_last 8652
_journal_paper_doi 10.1021/ic051541y
_journal_volume 44
_journal_year 2005
_chemical_formula_sum 'C41 H39 Cl2 Ni P3'
_chemical_formula_weight 754.24
_space_group_IT_number 15
_symmetry_cell_setting monoclinic
_symmetry_Int_Tables_number 15
_symmetry_space_group_name_Hall '-C 2yc'
_symmetry_space_group_name_H-M 'C 1 2/c 1'
_atom_sites_solution_hydrogens difmap
_atom_sites_solution_primary direct
_atom_sites_solution_secondary difmap
_audit_creation_method SHELXL-97
_cell_angle_alpha 90.00
_cell_angle_beta 97.656(3)
_cell_angle_gamma 90.00
_cell_formula_units_Z 8
_cell_length_a 25.685(3)
_cell_length_b 13.8498(12)
_cell_length_c 22.0402(18)
_cell_measurement_reflns_used 5450
_cell_measurement_temperature 173(1)
_cell_measurement_theta_max 28.22
_cell_measurement_theta_min 2.58
_cell_volume 7770.5(13)
_computing_cell_refinement 'Bruker SMART'
_computing_data_collection 'Bruker SMART'
_computing_data_reduction 'Bruker SAINT'
_computing_molecular_graphics 'Bruker SHELXTL'
_computing_publication_material 'Bruker SHELXTL'
_computing_structure_refinement 'SHELXL-97 (Sheldrick, 1997)'
_computing_structure_solution 'SHELXS-97 (Sheldrick, 1997)'
_diffrn_ambient_temperature 173(1)
_diffrn_measured_fraction_theta_full 0.955
_diffrn_measured_fraction_theta_max 0.955
_diffrn_measurement_device_type 'CCD area detector'
_diffrn_measurement_method 'phi and omega scans'
_diffrn_radiation_monochromator graphite
_diffrn_radiation_probe x-ray
_diffrn_radiation_type MoK\a
_diffrn_radiation_wavelength 0.71073
_diffrn_reflns_av_R_equivalents 0.0412
_diffrn_reflns_av_sigmaI/netI 0.0522
_diffrn_reflns_limit_h_max 32
_diffrn_reflns_limit_h_min -30
_diffrn_reflns_limit_k_max 17
_diffrn_reflns_limit_k_min -17
_diffrn_reflns_limit_l_max 28
_diffrn_reflns_limit_l_min -28
_diffrn_reflns_number 26210
_diffrn_reflns_theta_full 27.50
_diffrn_reflns_theta_max 27.50
_diffrn_reflns_theta_min 1.60
_diffrn_source 'fine-focus sealed tube'
_diffrn_source_type 'Bruker AXS SMART1000/P4'
_diffrn_standards_decay_% 0
_diffrn_standards_interval_count 0
_diffrn_standards_interval_time 0
_diffrn_standards_number 0
_exptl_absorpt_coefficient_mu 0.788
_exptl_absorpt_correction_type multi-scan
_exptl_absorpt_process_details 'SADABS (Sheldrick, 1997b)'
_exptl_crystal_colour Orange
_exptl_crystal_density_diffrn 1.289
_exptl_crystal_density_method 'not measured'
_exptl_crystal_description Parallelpiped
_exptl_crystal_F_000 3136
_exptl_crystal_size_max 0.40
_exptl_crystal_size_mid 0.15
_exptl_crystal_size_min 0.10
_refine_diff_density_max 0.857
_refine_diff_density_min -0.275
_refine_diff_density_rms 0.073
_refine_ls_extinction_method none
_refine_ls_goodness_of_fit_ref 1.021
_refine_ls_hydrogen_treatment refall
_refine_ls_matrix_type full
_refine_ls_number_parameters 425
_refine_ls_number_reflns 8507
_refine_ls_number_restraints 0
_refine_ls_restrained_S_all 1.021
_refine_ls_R_factor_all 0.0826
_refine_ls_R_factor_gt 0.0405
_refine_ls_shift/su_max 0.001
_refine_ls_shift/su_mean 0.000
_refine_ls_structure_factor_coef Fsqd
_refine_ls_weighting_details 'calc w=1/[\s^2^(Fo^2^)+(0.0436P)^2^+5.8200P] where P=(Fo^2^+2Fc^2^)/3'
_refine_ls_weighting_scheme calc
_refine_ls_wR_factor_gt 0.0892
_refine_ls_wR_factor_ref 0.0982
_reflns_number_gt 5738
_reflns_number_total 8507
_reflns_threshold_expression >\(2a(I)
_cod_data_source_file ic051541ysi20050908_021339.cif
_cod_data_source_block jp
_cod_original_cell_volume 7770.6(12)
_cod_original_sg_symbol_H-M 'C 2/c'
_cod_database_code 4310133

loop_
_symmetry_equiv_pos_as_xyz
'x, y, z'
'-x, y, -z+1/2'
'x+1/2, y+1/2, z'
'-x+1/2, y+1/2, -z+1/2'
'-x, -y, -z'
'x, -y, z-1/2'
'-x+1/2, -y+1/2, -z'
'x+1/2, -y+1/2, z-1/2'

loop_
_atom_site_label
_atom_site_type_symbol
_atom_site_fract_x
_atom_site_fract_y
_atom_site_fract_z
_atom_site_U_iso_or_equiv
_atom_site_adp_type
_atom_site_occupancy
_atom_site_symmetry_multiplicity
_atom_site_calc_flag
_atom_site_refinement_flags
_atom_site_disorder_assembly
_atom_site_disorder_group
Ni Ni 0.217509(13) 0.73976(2) 0.263389(14) 0.02263(9) Uani 1 1 d . . .
P1 P 0.19705(3) 0.66913(5) 0.17586(3) 0.02197(14) Uani 1 1 d . . .
P2 P 0.16330(3) 0.65630(5) 0.30991(3) 0.02139(14) Uani 1 1 d . . .
P3 P 0.06608(3) 0.42165(5) 0.10977(3) 0.02840(16) Uani 1 1 d . . .
Cl1 Cl 0.23060(3) 0.82527(5) 0.34762(3) 0.03144(16) Uani 1 1 d . . .
Cl2 Cl 0.27439(3) 0.82876(5) 0.22096(3) 0.04109(19) Uani 1 1 d . . .
C1 C 0.11551(10) 0.54045(17) 0.20697(11) 0.0222(5) Uani 1 1 d . . .
C2 C 0.07204(10) 0.61448(19) 0.18905(12) 0.0277(6) Uani 1 1 d . . .
H2A H 0.0423 0.6010 0.2114 0.042 Uiso 1 1 calc R . .
H2B H 0.0604 0.6104 0.1449 0.042 Uiso 1 1 calc R . .
H2C H 0.0855 0.6795 0.1993 0.042 Uiso 1 1 calc R . .
C3 C 0.16358(10) 0.55217(17) 0.17213(11) 0.0220(5) Uani 1 1 d . . .
H3A H 0.1520 0.5373 0.1285 0.026 Uiso 1 1 calc R . .
H3B H 0.1898 0.5026 0.1877 0.026 Uiso 1 1 calc R . .
C4 C 0.13428(10) 0.54358(17) 0.27617(10) 0.0218(5) Uani 1 1 d . . .
H4A H 0.1606 0.4916 0.2856 0.026 Uiso 1 1 calc R . .
H4B H 0.1039 0.5273 0.2976 0.026 Uiso 1 1 calc R . .
C5 C 0.09277(10) 0.43748(18) 0.19226(11) 0.0255(6) Uani 1 1 d . . .
H5A H 0.0644 0.4250 0.2176 0.031 Uiso 1 1 calc R . .
H5B H 0.1208 0.3892 0.2036 0.031 Uiso 1 1 calc R . .
C6 C 0.15434(10) 0.74745(18) 0.12387(11) 0.0254(6) Uani 1 1 d . . .
C7 C 0.14740(11) 0.84365(19) 0.13940(12) 0.0327(6) Uani 1 1 d . . .
H7 H 0.1668 0.8699 0.1753 0.039 Uiso 1 1 calc R . .
C8 C 0.11217(12) 0.9010(2) 0.10240(14) 0.0427(8) Uani 1 1 d . . .
H8 H 0.1073 0.9664 0.1134 0.051 Uiso 1 1 calc R . .
C9 C 0.08412(12) 0.8645(2) 0.04981(14) 0.0415(8) Uani 1 1 d . . .
H9 H 0.0597 0.9042 0.0251 0.050 Uiso 1 1 calc R . .
C10 C 0.09155(11) 0.7701(2) 0.03315(13) 0.0368(7) Uani 1 1 d . . .
H10 H 0.0726 0.7451 -0.0035 0.044 Uiso 1 1 calc R . .
C11 C 0.12659(10) 0.7115(2) 0.06973(12) 0.0298(6) Uani 1 1 d . . .
H11 H 0.1318 0.6466 0.0579 0.036 Uiso 1 1 calc R . .
C12 C 0.25385(10) 0.64182(18) 0.13749(11) 0.0249(5) Uani 1 1 d . . .
C13 C 0.26492(11) 0.6935(2) 0.08679(12) 0.0307(6) Uani 1 1 d . . .
H13 H 0.2415 0.7426 0.0698 0.037 Uiso 1 1 calc R . .
C14 C 0.31002(11) 0.6737(2) 0.06088(12) 0.0358(7) Uani 1 1 d . . .
H14 H 0.3175 0.7095 0.0263 0.043 Uiso 1 1 calc R . .
C15 C 0.34400(11) 0.6027(2) 0.08496(13) 0.0377(7) Uani 1 1 d . . .
H15 H 0.3749 0.5895 0.0672 0.045 Uiso 1 1 calc R . .
C16 C 0.33307(12) 0.5509(2) 0.13485(14) 0.0398(7) Uani 1 1 d . . .
H16 H 0.3564 0.5014 0.1513 0.048 Uiso 1 1 calc R . .
C17 C 0.28832(11) 0.5703(2) 0.16138(13) 0.0333(6) Uani 1 1 d . . .
H17 H 0.2812 0.5344 0.1961 0.040 Uiso 1 1 calc R . .
C18 C 0.10705(10) 0.73024(18) 0.32317(11) 0.0246(5) Uani 1 1 d . . .
C19 C 0.09995(11) 0.8215(2) 0.29652(12) 0.0315(6) Uani 1 1 d . . .
H19 H 0.1249 0.8457 0.2722 0.038 Uiso 1 1 calc R . .
C20 C 0.05653(11) 0.8771(2) 0.30533(14) 0.0403(7) Uani 1 1 d . . .
H20 H 0.0514 0.9385 0.2863 0.048 Uiso 1 1 calc R . .
C21 C 0.02108(12) 0.8432(2) 0.34163(15) 0.0437(8) Uani 1 1 d . . .
H21 H -0.0082 0.8817 0.3482 0.052 Uiso 1 1 calc R . .
C22 C 0.02776(11) 0.7539(2) 0.36841(14) 0.0411(8) Uani 1 1 d . . .
H22 H 0.0031 0.7310 0.3935 0.049 Uiso 1 1 calc R . .
C23 C 0.07038(11) 0.6969(2) 0.35913(13) 0.0340(7) Uani 1 1 d . . .
H23 H 0.0745 0.6348 0.3775 0.041 Uiso 1 1 calc R . .
C24 C 0.19248(10) 0.61316(18) 0.38514(11) 0.0245(5) Uani 1 1 d . . .
C25 C 0.18624(11) 0.6633(2) 0.43842(12) 0.0322(6) Uani 1 1 d . . .
H25 H 0.1662 0.7211 0.4361 0.039 Uiso 1 1 calc R . .
C26 C 0.20918(12) 0.6293(2) 0.49488(12) 0.0387(7) Uani 1 1 d . . .
H26 H 0.2043 0.6635 0.5311 0.046 Uiso 1 1 calc R . .
C27 C 0.23903(12) 0.5464(2) 0.49885(13) 0.0396(7) Uani 1 1 d . . .
H27 H 0.2545 0.5231 0.5376 0.048 Uiso 1 1 calc R . .
C28 C 0.24627(11) 0.4971(2) 0.44596(12) 0.0347(6) Uani 1 1 d . . .
H28 H 0.2670 0.4400 0.4486 0.042 Uiso 1 1 calc R . .
C29 C 0.22364(10) 0.53020(19) 0.38908(12) 0.0277(6) Uani 1 1 d . . .
H29 H 0.2293 0.4966 0.3530 0.033 Uiso 1 1 calc R . .
C30 C 0.08847(10) 0.3013(2) 0.08991(12) 0.0290(6) Uani 1 1 d . . .
C31 C 0.06072(13) 0.2539(2) 0.04070(14) 0.0494(9) Uani 1 1 d . . .
H31 H 0.0280 0.2795 0.0226 0.059 Uiso 1 1 calc R . .
C32 C 0.07935(14) 0.1701(2) 0.01710(15) 0.0532(9) Uani 1 1 d . . .
H32 H 0.0591 0.1381 -0.0161 0.064 Uiso 1 1 calc R . .
C33 C 0.12694(13) 0.1332(2) 0.04156(14) 0.0433(8) Uani 1 1 d . . .
H33 H 0.1403 0.0763 0.0251 0.052 Uiso 1 1 calc R . .
C34 C 0.15517(13) 0.1795(2) 0.09037(17) 0.0521(9) Uani 1 1 d . . .
H34 H 0.1882 0.1542 0.1078 0.063 Uiso 1 1 calc R . .
C35 C 0.13597(12) 0.2629(2) 0.11445(15) 0.0456(8) Uani 1 1 d . . .
H35 H 0.1559 0.2938 0.1483 0.055 Uiso 1 1 calc R . .
C36 C -0.00391(11) 0.3996(2) 0.11251(12) 0.0330(6) Uani 1 1 d . . .
C37 C -0.02259(12) 0.3302(2) 0.15034(15) 0.0426(7) Uani 1 1 d . . .
H37 H 0.0017 0.2923 0.1766 0.051 Uiso 1 1 calc R . .
C38 C -0.07607(14) 0.3161(3) 0.15004(17) 0.0550(9) Uani 1 1 d . . .
H38 H -0.0882 0.2692 0.1763 0.066 Uiso 1 1 calc R . .
C39 C -0.11144(14) 0.3694(3) 0.11205(19) 0.0591(11) Uani 1 1 d . . .
H39 H -0.1480 0.3587 0.1118 0.071 Uiso 1 1 calc R . .
C40 C -0.09479(13) 0.4380(3) 0.07432(17) 0.0538(10) Uani 1 1 d . . .
H40 H -0.1196 0.4753 0.0485 0.065 Uiso 1 1 calc R . .
C41 C -0.04077(12) 0.4528(2) 0.07407(14) 0.0430(8) Uani 1 1 d . . .
H41 H -0.0292 0.4997 0.0474 0.052 Uiso 1 1 calc R . .

loop_
_atom_site_aniso_label
_atom_site_aniso_U_11
_atom_site_aniso_U_22
_atom_site_aniso_U_33
_atom_site_aniso_U_23
_atom_site_aniso_U_13
_atom_site_aniso_U_12
Ni 0.02703(18) 0.01868(17) 0.02150(16) 0.00026(13) 0.00068(13) -0.00442(14)
P1 0.0256(3) 0.0193(3) 0.0207(3) 0.0011(3) 0.0016(3) -0.0033(3)
P2 0.0252(3) 0.0186(3) 0.0199(3) -0.0002(3) 0.0014(3) -0.0013(3)
P3 0.0298(4) 0.0275(4) 0.0265(3) -0.0025(3) -0.0013(3) -0.0050(3)
Cl1 0.0376(4) 0.0266(3) 0.0289(3) -0.0064(3) -0.0002(3) -0.0048(3)
Cl2 0.0511(5) 0.0382(4) 0.0349(4) -0.0021(3) 0.0090(3) -0.0246(4)
C1 0.0238(13) 0.0202(13) 0.0222(12) 0.0005(10) 0.0019(10) -0.0036(10)
C2 0.0261(14) 0.0279(14) 0.0280(13) 0.0016(11) 0.0001(11) -0.0003(11)
C3 0.0269(14) 0.0166(12) 0.0220(12) -0.0008(10) 0.0013(10) -0.0027(10)
C4 0.0269(14) 0.0187(12) 0.0192(12) 0.0016(10) 0.0010(10) -0.0036(10)
C5 0.0302(14) 0.0210(13) 0.0242(13) 0.0017(11) 0.0002(11) -0.0056(11)
C6 0.0287(14) 0.0252(14) 0.0229(12) 0.0061(11) 0.0057(10) -0.0010(11)
C7 0.0411(17) 0.0280(15) 0.0296(14) 0.0048(12) 0.0071(12) 0.0013(13)
C8 0.056(2) 0.0267(16) 0.0481(19) 0.0122(14) 0.0165(16) 0.0102(15)
C9 0.0369(17) 0.049(2) 0.0408(18) 0.0204(15) 0.0121(14) 0.0131(15)
C10 0.0270(15) 0.0527(19) 0.0302(15) 0.0121(14) 0.0020(12) 0.0004(14)
C11 0.0302(15) 0.0309(15) 0.0280(14) 0.0055(12) 0.0027(12) -0.0014(12)
C12 0.0267(14) 0.0228(13) 0.0252(13) -0.0016(11) 0.0032(11) -0.0066(11)
C13 0.0319(15) 0.0308(15) 0.0286(14) 0.0046(12) 0.0017(12) -0.0036(12)
C14 0.0372(16) 0.0420(17) 0.0290(15) 0.0016(13) 0.0073(12) -0.0094(14)
C15 0.0297(15) 0.0427(18) 0.0426(17) -0.0045(14) 0.0125(13) -0.0054(14)
C16 0.0330(16) 0.0345(17) 0.0525(19) 0.0095(14) 0.0081(14) 0.0051(13)
C17 0.0341(16) 0.0312(15) 0.0347(15) 0.0081(13) 0.0050(12) -0.0016(13)
C18 0.0242(13) 0.0229(13) 0.0256(13) -0.0058(11) -0.0005(10) -0.0008(11)
C19 0.0288(15) 0.0304(15) 0.0344(15) -0.0019(12) 0.0011(12) 0.0015(12)
C20 0.0382(17) 0.0303(16) 0.0497(18) -0.0032(14) -0.0041(14) 0.0072(14)
C21 0.0294(16) 0.0437(19) 0.057(2) -0.0163(16) 0.0013(14) 0.0068(14)
C22 0.0306(16) 0.049(2) 0.0446(18) -0.0159(15) 0.0102(13) -0.0085(15)
C23 0.0360(16) 0.0288(15) 0.0374(16) -0.0060(13) 0.0061(13) -0.0065(13)
C24 0.0280(14) 0.0244(13) 0.0208(12) 0.0016(10) 0.0023(10) -0.0036(11)
C25 0.0357(16) 0.0323(15) 0.0282(14) -0.0038(12) 0.0027(12) 0.0008(13)
C26 0.0491(19) 0.0458(19) 0.0206(14) -0.0045(13) 0.0020(13) -0.0011(15)
C27 0.0459(19) 0.0445(19) 0.0254(14) 0.0071(13) -0.0065(13) -0.0048(15)
C28 0.0373(16) 0.0304(15) 0.0337(15) 0.0045(13) -0.0051(12) 0.0015(13)
C29 0.0297(14) 0.0247(14) 0.0283(14) 0.0004(11) 0.0024(11) -0.0019(12)
C30 0.0278(15) 0.0314(15) 0.0278(14) -0.0009(12) 0.0035(11) -0.0041(12)
C31 0.056(2) 0.0408(19) 0.0452(18) -0.0125(15) -0.0164(16) 0.0143(16)
C32 0.069(2) 0.0391(19) 0.0460(19) -0.0147(16) -0.0120(17) 0.0073(18)
C33 0.051(2) 0.0316(17) 0.0491(19) -0.0033(14) 0.0123(16) 0.0043(15)
C34 0.0383(19) 0.045(2) 0.070(2) -0.0115(18) -0.0052(17) 0.0111(16)
C35 0.0344(17) 0.0459(19) 0.0531(19) -0.0175(16) -0.0062(14) 0.0009(15)
C36 0.0304(15) 0.0322(16) 0.0342(15) -0.0144(13) -0.0042(12) 0.0003(13)
C37 0.0377(17) 0.0405(18) 0.0491(18) -0.0064(15) 0.0040(14) -0.0087(15)
C38 0.047(2) 0.054(2) 0.066(2) -0.0231(19) 0.0157(18) -0.0180(18)
C39 0.0349(19) 0.057(2) 0.085(3) -0.044(2) 0.0090(19) -0.0041(18)
C40 0.0359(19) 0.052(2) 0.068(2) -0.0332(19) -0.0140(17) 0.0150(16)
C41 0.0418(18) 0.0376(18) 0.0472(18) -0.0196(15) -0.0028(14) 0.0058(14)

loop_
_atom_type_symbol
_atom_type_description
_atom_type_scat_dispersion_real
_atom_type_scat_dispersion_imag
_atom_type_scat_source
C C 0.0033 0.0016 'International Tables Vol C Tables 4.2.6.8 and 6.1.1.4'
H H 0.0000 0.0000 'International Tables Vol C Tables 4.2.6.8 and 6.1.1.4'
P P 0.1023 0.0942 'International Tables Vol C Tables 4.2.6.8 and 6.1.1.4'
Cl Cl 0.1484 0.1585 'International Tables Vol C Tables 4.2.6.8 and 6.1.1.4'
Ni Ni 0.3393 1.1124 'International Tables Vol C Tables 4.2.6.8 and 6.1.1.4'

loop_
_geom_angle_atom_site_label_1
_geom_angle_atom_site_label_2
_geom_angle_atom_site_label_3
_geom_angle
_geom_angle_site_symmetry_1
_geom_angle_site_symmetry_3
_geom_angle_publ_flag
P1 Ni P2 94.91(3) . . ?
P1 Ni Cl1 172.58(3) . . ?
P2 Ni Cl1 85.60(3) . . ?
P1 Ni Cl2 88.32(3) . . ?
P2 Ni Cl2 176.77(3) . . ?
Cl1 Ni Cl2 91.23(3) . . ?
C12 P1 C3 101.29(11) . . ?
C12 P1 C6 106.40(11) . . ?
C3 P1 C6 104.91(12) . . ?
C12 P1 Ni 113.17(8) . . ?
C3 P1 Ni 119.79(8) . . ?
C6 P1 Ni 110.12(9) . . ?
C18 P2 C24 106.01(11) . . ?
C18 P2 C4 104.68(12) . . ?
C24 P2 C4 100.61(11) . . ?
C18 P2 Ni 110.38(9) . . ?
C24 P2 Ni 113.07(8) . . ?
C4 P2 Ni 120.74(8) . . ?
C36 P3 C30 101.30(12) . . ?
C36 P3 C5 102.82(12) . . ?
C30 P3 C5 104.63(12) . . ?
C2 C1 C4 111.1(2) . . ?
C2 C1 C3 113.9(2) . . ?
C4 C1 C3 108.90(19) . . ?
C2 C1 C5 108.6(2) . . ?
C4 C1 C5 106.94(19) . . ?
C3 C1 C5 107.12(19) . . ?
C1 C2 H2A 109.5 . . ?
C1 C2 H2B 109.5 . . ?
H2A C2 H2B 109.5 . . ?
C1 C2 H2C 109.5 . . ?
H2A C2 H2C 109.5 . . ?
H2B C2 H2C 109.5 . . ?
C1 C3 P1 118.14(16) . . ?
C1 C3 H3A 107.8 . . ?
P1 C3 H3A 107.8 . . ?
C1 C3 H3B 107.8 . . ?
P1 C3 H3B 107.8 . . ?
H3A C3 H3B 107.1 . . ?
C1 C4 P2 118.71(16) . . ?
C1 C4 H4A 107.6 . . ?
P2 C4 H4A 107.6 . . ?
C1 C4 H4B 107.6 . . ?
P2 C4 H4B 107.6 . . ?
H4A C4 H4B 107.1 . . ?
C1 C5 P3 112.86(16) . . ?
C1 C5 H5A 109.0 . . ?
P3 C5 H5A 109.0 . . ?
C1 C5 H5B 109.0 . . ?
P3 C5 H5B 109.0 . . ?
H5A C5 H5B 107.8 . . ?
C7 C6 C11 118.9(2) . . ?
C7 C6 P1 119.9(2) . . ?
C11 C6 P1 121.2(2) . . ?
C8 C7 C6 119.9(3) . . ?
C8 C7 H7 120.0 . . ?
C6 C7 H7 120.0 . . ?
C9 C8 C7 120.8(3) . . ?
C9 C8 H8 119.6 . . ?
C7 C8 H8 119.6 . . ?
C10 C9 C8 119.9(3) . . ?
C10 C9 H9 120.1 . . ?
C8 C9 H9 120.1 . . ?
C9 C10 C11 120.1(3) . . ?
C9 C10 H10 119.9 . . ?
C11 C10 H10 119.9 . . ?
C10 C11 C6 120.4(3) . . ?
C10 C11 H11 119.8 . . ?
C6 C11 H11 119.8 . . ?
C17 C12 C13 119.1(2) . . ?
C17 C12 P1 118.90(19) . . ?
C13 C12 P1 122.0(2) . . ?
C14 C13 C12 120.1(3) . . ?
C14 C13 H13 119.9 . . ?
C12 C13 H13 119.9 . . ?
C15 C14 C13 120.4(3) . . ?
C15 C14 H14 119.8 . . ?
C13 C14 H14 119.8 . . ?
C14 C15 C16 119.8(3) . . ?
C14 C15 H15 120.1 . . ?
C16 C15 H15 120.1 . . ?
C15 C16 C17 120.5(3) . . ?
C15 C16 H16 119.8 . . ?
C17 C16 H16 119.8 . . ?
C16 C17 C12 120.2(2) . . ?
C16 C17 H17 119.9 . . ?
C12 C17 H17 119.9 . . ?
C23 C18 C19 118.8(2) . . ?
C23 C18 P2 121.1(2) . . ?
C19 C18 P2 120.15(19) . . ?
C20 C19 C18 120.4(3) . . ?
C20 C19 H19 119.8 . . ?
C18 C19 H19 119.8 . . ?
C21 C20 C19 119.9(3) . . ?
C21 C20 H20 120.1 . . ?
C19 C20 H20 120.1 . . ?
C22 C21 C20 120.3(3) . . ?
C22 C21 H21 119.8 . . ?
C20 C21 H21 119.8 . . ?
C21 C22 C23 120.4(3) . . ?
C21 C22 H22 119.8 . . ?
C23 C22 H22 119.8 . . ?
C18 C23 C22 120.2(3) . . ?
C18 C23 H23 119.9 . . ?
C22 C23 H23 119.9 . . ?
C25 C24 C29 119.2(2) . . ?
C25 C24 P2 121.5(2) . . ?
C29 C24 P2 119.21(19) . . ?
C26 C25 C24 120.3(3) . . ?
C26 C25 H25 119.8 . . ?
C24 C25 H25 119.8 . . ?
C27 C26 C25 120.4(3) . . ?
C27 C26 H26 119.8 . . ?
C25 C26 H26 119.8 . . ?
C26 C27 C28 119.6(3) . . ?
C26 C27 H27 120.2 . . ?
C28 C27 H27 120.2 . . ?
C27 C28 C29 120.7(3) . . ?
C27 C28 H28 119.6 . . ?
C29 C28 H28 119.6 . . ?
C28 C29 C24 119.7(2) . . ?
C28 C29 H29 120.1 . . ?
C24 C29 H29 120.1 . . ?
C35 C30 C31 117.6(3) . . ?
C35 C30 P3 123.2(2) . . ?
C31 C30 P3 118.3(2) . . ?
C30 C31 C32 121.7(3) . . ?
C30 C31 H31 119.1 . . ?
C32 C31 H31 119.1 . . ?
C33 C32 C31 120.1(3) . . ?
C33 C32 H32 120.0 . . ?
C31 C32 H32 120.0 . . ?
C32 C33 C34 119.0(3) . . ?
C32 C33 H33 120.5 . . ?
C34 C33 H33 120.5 . . ?
C33 C34 C35 120.7(3) . . ?
C33 C34 H34 119.7 . . ?
C35 C34 H34 119.7 . . ?
C30 C35 C34 120.9(3) . . ?
C30 C35 H35 119.6 . . ?
C34 C35 H35 119.6 . . ?
C41 C36 C37 117.8(3) . . ?
C41 C36 P3 118.8(2) . . ?
C37 C36 P3 123.4(2) . . ?
C38 C37 C36 120.8(3) . . ?
C38 C37 H37 119.6 . . ?
C36 C37 H37 119.6 . . ?
C39 C38 C37 120.3(3) . . ?
C39 C38 H38 119.9 . . ?
C37 C38 H38 119.9 . . ?
C38 C39 C40 120.7(3) . . ?
C38 C39 H39 119.6 . . ?
C40 C39 H39 119.6 . . ?
C39 C40 C41 119.6(3) . . ?
C39 C40 H40 120.2 . . ?
C41 C40 H40 120.2 . . ?
C36 C41 C40 120.8(3) . . ?
C36 C41 H41 119.6 . . ?
C40 C41 H41 119.6 . . ?

loop_
_geom_bond_atom_site_label_1
_geom_bond_atom_site_label_2
_geom_bond_distance
_geom_bond_site_symmetry_2
_geom_bond_publ_flag
Ni P1 2.1643(7) . ?
Ni P2 2.1693(7) . ?
Ni Cl1 2.1900(7) . ?
Ni Cl2 2.2120(7) . ?
P1 C12 1.821(3) . ?
P1 C3 1.831(2) . ?
P1 C6 1.833(3) . ?
P2 C18 1.826(3) . ?
P2 C24 1.827(3) . ?
P2 C4 1.843(2) . ?
P3 C36 1.832(3) . ?
P3 C30 1.835(3) . ?
P3 C5 1.869(2) . ?
C1 C2 1.528(3) . ?
C1 C4 1.538(3) . ?
C1 C3 1.547(3) . ?
C1 C5 1.559(3) . ?
C2 H2A 0.9800 . ?
C2 H2B 0.9800 . ?
C2 H2C 0.9800 . ?
C3 H3A 0.9900 . ?
C3 H3B 0.9900 . ?
C4 H4A 0.9900 . ?
C4 H4B 0.9900 . ?
C5 H5A 0.9900 . ?
C5 H5B 0.9900 . ?
C6 C7 1.393(4) . ?
C6 C11 1.397(4) . ?
C7 C8 1.385(4) . ?
C7 H7 0.9500 . ?
C8 C9 1.377(4) . ?
C8 H8 0.9500 . ?
C9 C10 1.377(4) . ?
C9 H9 0.9500 . ?
C10 C11 1.387(4) . ?
C10 H10 0.9500 . ?
C11 H11 0.9500 . ?
C12 C17 1.385(4) . ?
C12 C13 1.388(3) . ?
C13 C14 1.385(4) . ?
C13 H13 0.9500 . ?
C14 C15 1.374(4) . ?
C14 H14 0.9500 . ?
C15 C16 1.373(4) . ?
C15 H15 0.9500 . ?
C16 C17 1.383(4) . ?
C16 H16 0.9500 . ?
C17 H17 0.9500 . ?
C18 C23 1.388(4) . ?
C18 C19 1.395(4) . ?
C19 C20 1.391(4) . ?
C19 H19 0.9500 . ?
C20 C21 1.373(4) . ?
C20 H20 0.9500 . ?
C21 C22 1.370(4) . ?
C21 H21 0.9500 . ?
C22 C23 1.387(4) . ?
C22 H22 0.9500 . ?
C23 H23 0.9500 . ?
C24 C25 1.392(3) . ?
C24 C29 1.396(4) . ?
C25 C26 1.386(4) . ?
C25 H25 0.9500 . ?
C26 C27 1.378(4) . ?
C26 H26 0.9500 . ?
C27 C28 1.384(4) . ?
C27 H27 0.9500 . ?
C28 C29 1.388(4) . ?
C28 H28 0.9500 . ?
C29 H29 0.9500 . ?
C30 C35 1.374(4) . ?
C30 C31 1.382(4) . ?
C31 C32 1.383(4) . ?
C31 H31 0.9500 . ?
C32 C33 1.368(4) . ?
C32 H32 0.9500 . ?
C33 C34 1.374(4) . ?
C33 H33 0.9500 . ?
C34 C35 1.389(4) . ?
C34 H34 0.9500 . ?
C35 H35 0.9500 . ?
C36 C41 1.394(4) . ?
C36 C37 1.398(4) . ?
C37 C38 1.387(4) . ?
C37 H37 0.9500 . ?
C38 C39 1.367(5) . ?
C38 H38 0.9500 . ?
C39 C40 1.368(5) . ?
C39 H39 0.9500 . ?
C40 C41 1.404(4) . ?
C40 H40 0.9500 . ?
C41 H41 0.9500 . ?
